data_1569340
loop_
_publ_author_name
'Deolka, Shubham'
'Govindarajan, R.'
'Khaskin, Eugene'
'Vasylevskyi, Serhii'
'Bahri, Janet'
'Fayzullin, Robert R.'
'Roy, Michael C.'
'Khusnutdinova, Julia R.'

_publ_section_title
;
 Oxygen transfer reactivity mediated by nickel perfluoroalkyl complexes
 using molecular oxygen as a terminal oxidant
;
_journal_issue 25
_journal_name_full 'Chemical Science'
_journal_page_first 7026
_journal_page_last 7035
_journal_paper_doi 10.1039/D3SC01861J
_journal_volume 14
_journal_year 2023
_chemical_formula_moiety 'C22 H20 F6 N4 Ni O6, C6 H6'
_chemical_formula_sum 'C28 H26 F6 N4 Ni O6'
_chemical_formula_weight 687.24
_space_group_crystal_system triclinic
_space_group_IT_number 2
_space_group_name_Hall '-P 1'
_space_group_name_H-M_alt 'P -1'
_atom_sites_solution_hydrogens mixed
_atom_sites_solution_primary dual
_audit_creation_date 2022-02-18
_audit_creation_method
;
Olex2 1.5
(compiled 2021.12.09 svn.r5202d8cf for OlexSys, GUI svn.r6439)
;
_audit_update_record
;
2023-02-14 deposited with the CCDC.	2023-06-05 downloaded from the CCDC.
;
_cell_angle_alpha 99.771(4)
_cell_angle_beta 105.008(4)
_cell_angle_gamma 105.431(4)
_cell_formula_units_Z 1
_cell_length_a 7.4720(4)
_cell_length_b 8.6669(4)
_cell_length_c 12.3403(6)
_cell_measurement_reflns_used 7970
_cell_measurement_temperature 100
_cell_measurement_theta_max 78.8930
_cell_measurement_theta_min 3.8240
_cell_volume 719.21(7)
_computing_cell_refinement 'CrysAlisPro 1.171.40.54a (Rigaku OD, 2019)'
_computing_data_collection 'CrysAlisPro 1.171.40.54a (Rigaku OD, 2019)'
_computing_data_reduction 'CrysAlisPro 1.171.40.54a (Rigaku OD, 2019)'
_computing_molecular_graphics 'Olex2 1.5 (Dolomanov et al., 2009)'
_computing_publication_material 'Olex2 1.5 (Dolomanov et al., 2009)'
_computing_structure_refinement 'SHELXL 2016/6 (Sheldrick, 2015)'
_computing_structure_solution 'SHELXT  (Sheldrick, 2015)'
_diffrn_ambient_temperature 100
_diffrn_detector 'CCD plate'
_diffrn_detector_area_resol_mean 5.8140
_diffrn_measured_fraction_theta_full 0.997
_diffrn_measured_fraction_theta_max 0.965
_diffrn_measurement_details
;
List of Runs (angles in degrees, time in seconds):

  # Type    Start    End  Width  t~exp~   \w     \q     \k     \f   Frames
#--------------------------------------------------------------------------
  1  \w    -40.00  75.00   0.50   20.30    --   49.60 -38.00 -30.00  230
  2  \w     14.00 139.00   0.50   20.30    --   49.60  82.00  90.00  250
  3  \w    -40.00  85.00   0.50   20.30    --   49.60 -82.00  90.00  250
  4  \w    -40.00  75.00   0.50   20.30    --   49.60 -38.00-180.00  230
  5  \w    -40.00  85.00   0.50   20.30    --   49.60 -82.00 -60.00  250
  6  \w     65.00 200.00   0.50   20.30    --  110.20  15.00  90.00  270
  7  \w     77.00 200.00   0.50   20.30    --  110.20  77.00-120.00  246
  8  \w     21.00 139.00   0.50   20.30    --  110.20 -61.00 150.00  236
  9  \w     21.00 146.00   0.50   20.30    --  110.20 -82.00 -60.00  250
 10  \w     21.00 146.00   0.50   20.30    --  110.20 -82.00-180.00  250
 11  \w     21.00 146.00   0.50   20.30    --  110.20 -82.00  30.00  250
 12  \w     21.00 138.00   0.50   20.30    --  110.20 -30.00 -60.00  234
 13  \w     83.00 200.00   0.50   20.30    --  110.20  30.00   0.00  234
 14  \w     21.00 146.00   0.50   20.30    --  110.20 -82.00 150.00  250
 15  \w     65.00 200.00   0.50   20.30    --  110.20  15.00-180.00  270
 16  \w     21.00 146.00   0.50   20.30    --  110.20 -82.00 -30.00  250
 17  \w     21.00 146.00   0.50   20.30    --  110.20 -82.00-120.00  250
 18  \w     21.00 146.00   0.50   20.30    --  110.20 -82.00  60.00  250
 19  \w     22.00 139.00   0.50   20.30    --   49.60  57.00  30.00  234
 20  \w     14.00 139.00   0.50   20.30    --   49.60  82.00 -90.00  250
 21  \w     22.00 139.00   0.50   20.30    --   49.60  57.00 -60.00  234
 22  \w     16.00 139.00   0.50   20.30    --   49.60  77.00  60.00  246
 23  \w     24.00 139.00   0.50   20.30    --   49.60  38.00-150.00  230
 24  \w     16.00 139.00   0.50   20.30    --   49.60  77.00-180.00  246
 25  \w     83.00 145.00   0.50   20.30    --  110.20  30.00 -30.00  124
;
_diffrn_measurement_device 'four-circle diffractometer'
_diffrn_measurement_device_type 'XtaLAB AFC12 (RINC): Kappa dual offset/far'
_diffrn_measurement_method '\w scans'
_diffrn_orient_matrix_type 'CrysAlisPro convention (1999,Acta A55,543-557)'
_diffrn_orient_matrix_UB_11 0.1377799000
_diffrn_orient_matrix_UB_12 -0.0878489000
_diffrn_orient_matrix_UB_13 0.0580734000
_diffrn_orient_matrix_UB_21 0.1454151000
_diffrn_orient_matrix_UB_22 0.1686310000
_diffrn_orient_matrix_UB_23 0.0774731000
_diffrn_orient_matrix_UB_31 -0.1041311000
_diffrn_orient_matrix_UB_32 -0.0154591000
_diffrn_orient_matrix_UB_33 0.0922209000
_diffrn_radiation_monochromator mirror
_diffrn_radiation_probe x-ray
_diffrn_radiation_type 'Cu K\a'
_diffrn_radiation_wavelength 1.54184
_diffrn_reflns_av_R_equivalents 0.0703
_diffrn_reflns_av_unetI/netI 0.0413
_diffrn_reflns_Laue_measured_fraction_full 0.997
_diffrn_reflns_Laue_measured_fraction_max 0.965
_diffrn_reflns_limit_h_max 9
_diffrn_reflns_limit_h_min -9
_diffrn_reflns_limit_k_max 11
_diffrn_reflns_limit_k_min -11
_diffrn_reflns_limit_l_max 15
_diffrn_reflns_limit_l_min -12
_diffrn_reflns_number 14220
_diffrn_reflns_point_group_measured_fraction_full 0.997
_diffrn_reflns_point_group_measured_fraction_max 0.965
_diffrn_reflns_theta_full 67.684
_diffrn_reflns_theta_max 80.360
_diffrn_reflns_theta_min 3.837
_diffrn_source 'micro-focus sealed X-ray tube'
_diffrn_source_type 'Rigaku (Cu) X-ray Source'
_exptl_absorpt_coefficient_mu 1.779
_exptl_absorpt_correction_T_max 1.00000
_exptl_absorpt_correction_T_min 0.54199
_exptl_absorpt_correction_type multi-scan
_exptl_absorpt_process_details
;
CrysAlisPro 1.171.40.54a (Rigaku Oxford Diffraction, 2019)
Empirical absorption correction using spherical harmonics,
 implemented in SCALE3 ABSPACK scaling algorithm.
;
_exptl_crystal_colour 'clear light yellow'
_exptl_crystal_colour_lustre clear
_exptl_crystal_colour_modifier light
_exptl_crystal_colour_primary yellow
_exptl_crystal_density_diffrn 1.587
_exptl_crystal_description plate
_exptl_crystal_F_000 352
_exptl_crystal_size_max 0.232
_exptl_crystal_size_mid 0.181
_exptl_crystal_size_min 0.031
_refine_diff_density_max 0.639
_refine_diff_density_min -0.647
_refine_diff_density_rms 0.065
_refine_ls_extinction_method none
_refine_ls_goodness_of_fit_ref 1.063
_refine_ls_hydrogen_treatment mixed
_refine_ls_matrix_type full
_refine_ls_number_parameters 340
_refine_ls_number_reflns 3051
_refine_ls_number_restraints 184
_refine_ls_restrained_S_all 1.055
_refine_ls_R_factor_all 0.0551
_refine_ls_R_factor_gt 0.0482
_refine_ls_shift/su_max 0.000
_refine_ls_shift/su_mean 0.000
_refine_ls_structure_factor_coef Fsqd
_refine_ls_weighting_details 'w=1/[\s^2^(Fo^2^)+(0.0841P)^2^+0.1653P] where P=(Fo^2^+2Fc^2^)/3'
_refine_ls_weighting_scheme calc
_refine_ls_wR_factor_gt 0.1287
_refine_ls_wR_factor_ref 0.1329
_reflns_Friedel_coverage 0.000
_reflns_number_gt 2610
_reflns_number_total 3051
_reflns_threshold_expression 'I > 2\s(I)'
_cod_data_source_file d3sc01861j3.cif
_cod_data_source_block jk1166
_cod_original_cell_volume 719.22(7)
_cod_database_code 1569340
_shelx_shelxl_version_number 2016/6
_chemical_oxdiff_formula C10H8Ni1N4F6O2
_shelx_space_group_comment
;
The symmetry employed for this shelxl refinement is uniquely defined
by the following loop, which should always be used as a source of
symmetry information in preference to the above space-group names.
They are only intended as comments.
;
_shelx_estimated_absorpt_t_max 0.947
_shelx_estimated_absorpt_t_min 0.683
_olex2_refinement_description
;
1. Fixed Uiso
 At 1.2 times of:
  All C(H) groups
 At 1.5 times of:
  All C(H,H,H) groups, All O(H,H) groups
2. Restrained distances
 O1-H1A = O1-H1B
 0.85 with sigma of 0.02
 H1A-H1B
 1.34 with sigma of 0.04
 Ni1-H1A \\sim Ni1-H1B
 with sigma of 0.02
3. Uiso/Uaniso restraints and constraints
N1A \\sim C1A \\sim N2A \\sim C2A \\sim C3A \\sim C4A \\sim C5A \\sim C6A \\sim
C7A \\sim C8A \\sim C9A: within 2A with sigma of 0.001 and sigma for terminal
atoms of 0.002 within 2A
N1B \\sim C1B \\sim N2B \\sim C2B \\sim C3B \\sim C4B \\sim C5B \\sim C6B \\sim
C7B \\sim C8B \\sim C9B: within 2A with sigma of 0.001 and sigma for terminal
atoms of 0.002 within 2A
F1A \\sim F1B \\sim F2A \\sim F2B \\sim F3A \\sim F3B: within 2A with sigma of
0.04 and sigma for terminal atoms of 0.08 within 2A
4. Others
 Sof(F1B)=Sof(N1B)=Sof(C1B)=Sof(H1BA)=Sof(F2B)=Sof(N2B)=Sof(C2B)=Sof(H2B)=
 Sof(F3B)=Sof(C3B)=Sof(H3B)=Sof(C4B)=Sof(C5B)=Sof(C6B)=Sof(H6B)=Sof(C7B)=
 Sof(H7B)=Sof(C8B)=Sof(C9B)=Sof(H9BA)=Sof(H9BB)=Sof(H9BC)=1-FVAR(1)
 Sof(F1A)=Sof(N1A)=Sof(C1A)=Sof(H1AA)=Sof(F2A)=Sof(N2A)=Sof(C2A)=Sof(H2A)=
 Sof(F3A)=Sof(C3A)=Sof(H3A)=Sof(C4A)=Sof(C5A)=Sof(C6A)=Sof(H6A)=Sof(C7A)=
 Sof(H7A)=Sof(C8A)=Sof(C9A)=Sof(H9AA)=Sof(H9AB)=Sof(H9AC)=FVAR(1)
5.a Aromatic/amide H refined with riding coordinates:
 C1A(H1AA), C1B(H1BA), C2A(H2A), C2B(H2B), C3A(H3A), C3B(H3B), C6A(H6A),
 C6B(H6B), C7A(H7A), C7B(H7B), C12(H12), C13(H13), C14(H14)
5.b Idealised Me refined as rotating group:
 C9A(H9AA,H9AB,H9AC), C9B(H9BA,H9BB,H9BC)
;
_olex2_submission_special_instructions 'No special instructions were received'
_oxdiff_exptl_absorpt_empirical_details
;
Empirical correction (ABSPACK) includes:
- Absorption correction using spherical harmonics
- Frame scaling
;
_oxdiff_exptl_absorpt_empirical_full_max 5.418
_oxdiff_exptl_absorpt_empirical_full_min 0.363

loop_
_space_group_symop_operation_xyz
'x, y, z'
'-x, -y, -z'

loop_
_atom_site_label
_atom_site_type_symbol
_atom_site_fract_x
_atom_site_fract_y
_atom_site_fract_z
_atom_site_U_iso_or_equiv
_atom_site_adp_type
_atom_site_occupancy
_atom_site_site_symmetry_order
_atom_site_calc_flag
_atom_site_refinement_flags_posn
_atom_site_refinement_flags_adp
_atom_site_refinement_flags_occupancy
_atom_site_disorder_assembly
_atom_site_disorder_group
Ni1 Ni 0.500000 1.000000 0.500000 0.02632(17) Uani 1 2 d DS . P . .
F1A F 0.7903(15) 0.8626(14) 0.1762(9) 0.061(2) Uani 0.530(4) 1 d . U P A 1
F1B F 0.724(2) 0.8270(16) 0.1596(12) 0.081(4) Uani 0.470(4) 1 d . U P A 2
O1 O 0.7717(2) 1.0342(2) 0.61286(13) 0.0407(4) Uani 1 1 d D . . . .
H1A H 0.848(3) 1.011(4) 0.582(2) 0.061 Uiso 1 1 d D U . . .
H1B H 0.759(4) 0.969(3) 0.657(2) 0.061 Uiso 1 1 d D U . . .
N1A N 0.3855(9) 0.7441(8) 0.4922(5) 0.0311(7) Uani 0.530(4) 1 d . U P A 1
N1B N 0.4177(10) 0.7440(9) 0.5113(6) 0.0310(8) Uani 0.470(4) 1 d . U P A 2
C1A C 0.2576(8) 0.6531(6) 0.3877(4) 0.0319(7) Uani 0.530(4) 1 d . U P A 1
H1AA H 0.244626 0.703631 0.324848 0.038 Uiso 0.530(4) 1 calc R U P A 1
C1B C 0.2845(9) 0.6337(7) 0.4195(5) 0.0319(8) Uani 0.470(4) 1 d . U P A 2
H1BA H 0.250782 0.666248 0.349258 0.038 Uiso 0.470(4) 1 calc R U P A 2
F2A F 0.7933(7) 1.1120(5) 0.1934(4) 0.0527(11) Uani 0.530(4) 1 d . U P A 1
F2B F 0.8763(9) 1.0776(10) 0.1922(5) 0.091(2) Uani 0.470(4) 1 d . U P A 2
O2 O 0.5604(2) 0.93068(17) 0.34906(12) 0.0316(3) Uani 1 1 d . . . . .
N2A N 0.5498(7) 0.7572(5) 0.6818(4) 0.0315(6) Uani 0.530(4) 1 d . U P A 1
N2B N 0.6191(7) 0.8108(5) 0.7032(4) 0.0310(7) Uani 0.470(4) 1 d . U P A 2
C2A C 0.1413(7) 0.4856(5) 0.3666(4) 0.0322(7) Uani 0.530(4) 1 d . U P A 1
H2A H 0.054137 0.425651 0.291180 0.039 Uiso 0.530(4) 1 calc R U P A 1
C2B C 0.1891(8) 0.4701(6) 0.4196(5) 0.0330(8) Uani 0.470(4) 1 d . U P A 2
H2B H 0.095167 0.393872 0.350899 0.040 Uiso 0.470(4) 1 calc R U P A 2
F3A F 0.5259(11) 0.9174(8) 0.1326(7) 0.068(2) Uani 0.530(4) 1 d . U P A 1
F3B F 0.5661(11) 0.9892(10) 0.1390(7) 0.068(2) Uani 0.470(4) 1 d . U P A 2
O3 O 0.8843(3) 1.0541(3) 0.40721(15) 0.0561(5) Uani 1 1 d . . . . .
C3A C 0.1568(7) 0.4121(5) 0.4563(4) 0.0318(7) Uani 0.530(4) 1 d . U P A 1
H3A H 0.077271 0.301112 0.444498 0.038 Uiso 0.530(4) 1 calc R U P A 1
C3B C 0.2346(8) 0.4237(6) 0.5206(5) 0.0331(7) Uani 0.470(4) 1 d . U P A 2
H3B H 0.168776 0.315040 0.523216 0.040 Uiso 0.470(4) 1 calc R U P A 2
C4A C 0.2911(8) 0.5014(6) 0.5667(4) 0.0313(6) Uani 0.530(4) 1 d . U P A 1
C4B C 0.3779(8) 0.5350(6) 0.6207(5) 0.0320(7) Uani 0.470(4) 1 d . U P A 2
C5A C 0.4071(7) 0.6666(5) 0.5795(4) 0.0311(7) Uani 0.530(4) 1 d . U P A 1
C5B C 0.4730(8) 0.6970(6) 0.6133(5) 0.0305(7) Uani 0.470(4) 1 d . U P A 2
C6A C 0.3192(6) 0.4361(5) 0.6641(3) 0.0331(7) Uani 0.530(4) 1 d . U P A 1
H6A H 0.240975 0.327449 0.659408 0.040 Uiso 0.530(4) 1 calc R U P A 1
C6B C 0.4341(9) 0.4949(6) 0.7271(5) 0.0331(8) Uani 0.470(4) 1 d . U P A 2
H6B H 0.373990 0.388318 0.735603 0.040 Uiso 0.470(4) 1 calc R U P A 2
C7A C 0.4626(8) 0.5325(6) 0.7673(4) 0.0329(7) Uani 0.530(4) 1 d . U P A 1
H7A H 0.484451 0.491360 0.834535 0.039 Uiso 0.530(4) 1 calc R U P A 1
C7B C 0.5794(7) 0.6148(6) 0.8191(4) 0.0334(8) Uani 0.470(4) 1 d . U P A 2
H7B H 0.617860 0.591920 0.892636 0.040 Uiso 0.470(4) 1 calc R U P A 2
C8A C 0.5744(7) 0.6919(5) 0.7702(4) 0.0324(7) Uani 0.530(4) 1 d . U P A 1
C8B C 0.6708(8) 0.7710(6) 0.8044(4) 0.0316(7) Uani 0.470(4) 1 d . U P A 2
C9A C 0.7356(7) 0.7948(6) 0.8805(4) 0.0395(9) Uani 0.530(4) 1 d . U P A 1
H9AA H 0.815731 0.893227 0.865517 0.059 Uiso 0.530(4) 1 calc R U P A 1
H9AB H 0.817885 0.729228 0.908264 0.059 Uiso 0.530(4) 1 calc R U P A 1
H9AC H 0.678151 0.828822 0.939675 0.059 Uiso 0.530(4) 1 calc R U P A 1
C9B C 0.8270(8) 0.8996(6) 0.9036(4) 0.0363(10) Uani 0.470(4) 1 d . U P A 2
H9BA H 0.769370 0.938837 0.961148 0.054 Uiso 0.470(4) 1 calc R U P A 2
H9BB H 0.889048 0.992543 0.875716 0.054 Uiso 0.470(4) 1 calc R U P A 2
H9BC H 0.925537 0.852084 0.939260 0.054 Uiso 0.470(4) 1 calc R U P A 2
C10 C 0.7206(3) 0.9880(3) 0.33538(18) 0.0333(5) Uani 1 1 d . . . . .
C11 C 0.7136(3) 0.9709(3) 0.20728(18) 0.0356(5) Uani 1 1 d . . . . .
C12 C 0.9536(5) 0.5514(4) 0.0973(2) 0.0589(8) Uani 1 1 d . . . . .
H12 H 0.921442 0.587410 0.164714 0.071 Uiso 1 1 calc R U . . .
C13 C 0.8347(5) 0.4034(4) 0.0178(2) 0.0525(7) Uani 1 1 d . . . . .
H13 H 0.721993 0.337590 0.030473 0.063 Uiso 1 1 calc R U . . .
C14 C 0.8819(5) 0.3527(4) -0.0801(3) 0.0634(8) Uani 1 1 d . . . . .
H14 H 0.801019 0.251665 -0.135703 0.076 Uiso 1 1 calc R U . . .

loop_
_atom_site_aniso_label
_atom_site_aniso_U_11
_atom_site_aniso_U_22
_atom_site_aniso_U_33
_atom_site_aniso_U_23
_atom_site_aniso_U_13
_atom_site_aniso_U_12
Ni1 0.0337(3) 0.0244(3) 0.0198(2) 0.00244(17) 0.00889(18) 0.00946(19)
F1A 0.102(5) 0.080(7) 0.034(3) 0.016(3) 0.038(3) 0.066(5)
F1B 0.178(12) 0.047(4) 0.038(4) 0.011(3) 0.041(6) 0.061(6)
O1 0.0354(8) 0.0589(10) 0.0261(7) -0.0001(7) 0.0086(6) 0.0208(7)
N1A 0.0445(13) 0.0258(10) 0.0298(13) 0.0081(10) 0.0201(10) 0.0140(10)
N1B 0.0412(14) 0.0251(11) 0.0330(14) 0.0065(11) 0.0191(11) 0.0143(10)
C1A 0.0449(13) 0.0257(11) 0.0302(13) 0.0074(10) 0.0193(11) 0.0123(10)
C1B 0.0416(13) 0.0254(12) 0.0337(15) 0.0061(11) 0.0184(12) 0.0138(10)
F2A 0.079(3) 0.0345(14) 0.0479(18) 0.0177(12) 0.037(2) 0.0033(18)
F2B 0.065(4) 0.126(6) 0.045(2) 0.018(3) 0.023(2) -0.031(3)
O2 0.0435(8) 0.0290(7) 0.0234(6) 0.0029(5) 0.0137(6) 0.0130(6)
N2A 0.0450(12) 0.0284(10) 0.0296(12) 0.0095(9) 0.0204(10) 0.0162(9)
N2B 0.0415(13) 0.0266(11) 0.0315(13) 0.0080(10) 0.0185(11) 0.0145(10)
C2A 0.0449(13) 0.0262(11) 0.0310(13) 0.0074(10) 0.0196(11) 0.0128(10)
C2B 0.0421(13) 0.0269(11) 0.0341(14) 0.0060(11) 0.0184(12) 0.0129(10)
F3A 0.054(2) 0.107(5) 0.0265(17) 0.010(3) 0.0120(14) 0.006(3)
F3B 0.079(5) 0.129(6) 0.029(2) 0.029(4) 0.024(3) 0.074(5)
O3 0.0389(9) 0.0928(15) 0.0324(8) 0.0032(9) 0.0121(7) 0.0224(10)
C3A 0.0446(12) 0.0265(10) 0.0308(13) 0.0075(10) 0.0199(10) 0.0142(10)
C3B 0.0422(13) 0.0276(11) 0.0343(14) 0.0066(10) 0.0194(11) 0.0132(10)
C4A 0.0444(11) 0.0272(10) 0.0303(12) 0.0081(9) 0.0210(10) 0.0153(9)
C4B 0.0419(12) 0.0269(10) 0.0333(13) 0.0074(9) 0.0200(10) 0.0137(9)
C5A 0.0441(12) 0.0272(10) 0.0300(12) 0.0076(9) 0.0209(9) 0.0157(9)
C5B 0.0411(12) 0.0256(10) 0.0322(13) 0.0076(9) 0.0198(10) 0.0147(9)
C6A 0.0463(12) 0.0290(11) 0.0314(12) 0.0092(9) 0.0200(10) 0.0157(10)
C6B 0.0435(13) 0.0273(11) 0.0338(13) 0.0085(10) 0.0191(11) 0.0132(10)
C7A 0.0465(13) 0.0297(11) 0.0300(12) 0.0100(10) 0.0193(11) 0.0163(10)
C7B 0.0440(13) 0.0286(12) 0.0331(13) 0.0091(10) 0.0185(11) 0.0139(10)
C8A 0.0458(12) 0.0297(11) 0.0298(12) 0.0103(9) 0.0192(10) 0.0167(10)
C8B 0.0424(13) 0.0277(11) 0.0313(13) 0.0090(10) 0.0180(11) 0.0150(10)
C9A 0.0500(18) 0.0386(17) 0.0309(17) 0.0099(14) 0.0128(15) 0.0154(15)
C9B 0.0464(19) 0.0341(18) 0.0298(17) 0.0092(14) 0.0131(15) 0.0137(15)
C10 0.0422(12) 0.0350(10) 0.0285(10) 0.0060(8) 0.0150(9) 0.0195(9)
C11 0.0459(12) 0.0334(10) 0.0305(10) 0.0083(8) 0.0175(9) 0.0127(9)
C12 0.080(2) 0.0652(18) 0.0377(13) 0.0045(12) 0.0223(13) 0.0361(17)
C13 0.0663(17) 0.0596(16) 0.0384(12) 0.0133(12) 0.0145(12) 0.0330(14)
C14 0.082(2) 0.0603(17) 0.0459(15) 0.0008(13) 0.0219(14) 0.0274(16)

loop_
_atom_type_symbol
_atom_type_description
_atom_type_scat_dispersion_real
_atom_type_scat_dispersion_imag
_atom_type_scat_source
C C 0.0181 0.0091 'International Tables Vol C Tables 4.2.6.8 and 6.1.1.4'
H H 0.0000 0.0000 'International Tables Vol C Tables 4.2.6.8 and 6.1.1.4'
F F 0.0727 0.0534 'International Tables Vol C Tables 4.2.6.8 and 6.1.1.4'
N N 0.0311 0.0180 'International Tables Vol C Tables 4.2.6.8 and 6.1.1.4'
Ni Ni -3.0029 0.5091 'International Tables Vol C Tables 4.2.6.8 and 6.1.1.4'
O O 0.0492 0.0322 'International Tables Vol C Tables 4.2.6.8 and 6.1.1.4'

loop_
_geom_angle_atom_site_label_1
_geom_angle_atom_site_label_2
_geom_angle_atom_site_label_3
_geom_angle
_geom_angle_site_symmetry_1
_geom_angle_site_symmetry_3
_geom_angle_publ_flag
O1 Ni1 O1 180.0 . 2_676 ?
O1 Ni1 N1A 85.08(15) 2_676 . ?
O1 Ni1 N1A 94.92(14) . . ?
O1 Ni1 N1A 94.92(15) 2_676 2_676 ?
O1 Ni1 N1A 85.08(15) . 2_676 ?
O1 Ni1 N1B 87.42(16) 2_676 2_676 ?
O1 Ni1 N1B 87.42(16) . . ?
O1 Ni1 N1B 92.58(16) . 2_676 ?
O1 Ni1 N1B 92.58(16) 2_676 . ?
O1 Ni1 O2 83.00(6) 2_676 . ?
O1 Ni1 O2 97.00(6) 2_676 2_676 ?
O1 Ni1 O2 97.00(6) . . ?
O1 Ni1 O2 83.00(6) . 2_676 ?
N1A Ni1 N1A 180.0 2_676 . ?
N1A Ni1 N1B 172.4(2) . 2_676 ?
N1A Ni1 N1B 7.6(2) 2_676 2_676 ?
O2 Ni1 N1A 88.13(18) 2_676 2_676 ?
O2 Ni1 N1A 88.13(18) . . ?
O2 Ni1 N1A 91.87(18) . 2_676 ?
O2 Ni1 N1A 91.87(18) 2_676 . ?
O2 Ni1 N1B 89.5(2) . 2_676 ?
O2 Ni1 N1B 90.5(2) . . ?
O2 Ni1 N1B 89.5(2) 2_676 . ?
O2 Ni1 N1B 90.5(2) 2_676 2_676 ?
O2 Ni1 O2 180.00(8) . 2_676 ?
Ni1 O1 H1A 114.4(19) . . ?
Ni1 O1 H1B 109.0(18) . . ?
H1A O1 H1B 105(3) . . ?
C1A N1A Ni1 113.5(4) . . ?
C1A N1A C5A 117.0(5) . . ?
C5A N1A Ni1 129.1(4) . . ?
C1B N1B Ni1 116.6(4) . . ?
C1B N1B C5B 118.9(6) . . ?
C5B N1B Ni1 123.7(4) . . ?
N1A C1A H1AA 118.3 . . ?
N1A C1A C2A 123.5(5) . . ?
C2A C1A H1AA 118.3 . . ?
N1B C1B H1BA 118.2 . . ?
N1B C1B C2B 123.6(6) . . ?
C2B C1B H1BA 118.2 . . ?
C10 O2 Ni1 124.10(13) . . ?
C8A N2A C5A 119.0(4) . . ?
C8B N2B C5B 118.3(5) . . ?
C1A C2A H2A 120.5 . . ?
C3A C2A C1A 118.9(4) . . ?
C3A C2A H2A 120.5 . . ?
C1B C2B H2B 120.8 . . ?
C3B C2B C1B 118.4(5) . . ?
C3B C2B H2B 120.8 . . ?
C2A C3A H3A 120.2 . . ?
C2A C3A C4A 119.7(4) . . ?
C4A C3A H3A 120.2 . . ?
C2B C3B H3B 119.7 . . ?
C2B C3B C4B 120.6(5) . . ?
C4B C3B H3B 119.7 . . ?
C3A C4A C5A 117.9(4) . . ?
C6A C4A C3A 123.9(4) . . ?
C6A C4A C5A 118.2(5) . . ?
C3B C4B C5B 118.0(5) . . ?
C3B C4B C6B 123.6(5) . . ?
C6B C4B C5B 118.4(5) . . ?
N1A C5A N2A 115.9(4) . . ?
N1A C5A C4A 122.9(5) . . ?
N2A C5A C4A 121.2(4) . . ?
N1B C5B C4B 120.4(6) . . ?
N2B C5B N1B 116.9(5) . . ?
N2B C5B C4B 122.6(5) . . ?
C4A C6A H6A 120.5 . . ?
C7A C6A C4A 119.1(4) . . ?
C7A C6A H6A 120.5 . . ?
C4B C6B H6B 121.0 . . ?
C7B C6B C4B 118.1(5) . . ?
C7B C6B H6B 121.0 . . ?
C6A C7A H7A 120.8 . . ?
C6A C7A C8A 118.5(4) . . ?
C8A C7A H7A 120.8 . . ?
C6B C7B H7B 119.8 . . ?
C6B C7B C8B 120.4(5) . . ?
C8B C7B H7B 119.8 . . ?
N2A C8A C7A 124.0(4) . . ?
N2A C8A C9A 117.2(4) . . ?
C7A C8A C9A 118.8(4) . . ?
N2B C8B C7B 122.2(5) . . ?
N2B C8B C9B 117.6(4) . . ?
C7B C8B C9B 120.2(4) . . ?
C8A C9A H9AA 109.5 . . ?
C8A C9A H9AB 109.5 . . ?
C8A C9A H9AC 109.5 . . ?
H9AA C9A H9AB 109.5 . . ?
H9AA C9A H9AC 109.5 . . ?
H9AB C9A H9AC 109.5 . . ?
C8B C9B H9BA 109.5 . . ?
C8B C9B H9BB 109.5 . . ?
C8B C9B H9BC 109.5 . . ?
H9BA C9B H9BB 109.5 . . ?
H9BA C9B H9BC 109.5 . . ?
H9BB C9B H9BC 109.5 . . ?
O2 C10 C11 114.78(18) . . ?
O3 C10 O2 130.1(2) . . ?
O3 C10 C11 115.1(2) . . ?
F1A C11 F3A 105.7(6) . . ?
F1A C11 C10 110.5(6) . . ?
F1B C11 F2B 100.1(7) . . ?
F1B C11 C10 112.2(7) . . ?
F2A C11 F1A 113.2(6) . . ?
F2A C11 F3A 105.2(4) . . ?
F2A C11 C10 109.7(3) . . ?
F2B C11 C10 114.4(3) . . ?
F3A C11 C10 112.3(4) . . ?
F3B C11 F1B 106.3(7) . . ?
F3B C11 F2B 105.3(5) . . ?
F3B C11 C10 116.8(4) . . ?
C13 C12 H12 119.6 . . ?
C14 C12 H12 119.6 2_765 . ?
C14 C12 C13 120.9(3) 2_765 . ?
C12 C13 H13 120.4 . . ?
C14 C13 C12 119.1(3) . . ?
C14 C13 H13 120.4 . . ?
C12 C14 C13 120.0(3) 2_765 . ?
C12 C14 H14 120.0 2_765 . ?
C13 C14 H14 120.0 . . ?

loop_
_geom_bond_atom_site_label_1
_geom_bond_atom_site_label_2
_geom_bond_distance
_geom_bond_site_symmetry_2
_geom_bond_publ_flag
Ni1 O1 2.0553(15) . ?
Ni1 O1 2.0553(15) 2_676 ?
Ni1 N1A 2.129(7) . ?
Ni1 N1A 2.129(7) 2_676 ?
Ni1 N1B 2.178(8) . ?
Ni1 N1B 2.178(8) 2_676 ?
Ni1 O2 2.0575(14) . ?
Ni1 O2 2.0575(14) 2_676 ?
F1A C11 1.278(10) . ?
F1B C11 1.316(13) . ?
O1 H1A 0.810(17) . ?
O1 H1B 0.851(17) . ?
N1A C1A 1.346(6) . ?
N1A C5A 1.361(7) . ?
N1B C1B 1.315(7) . ?
N1B C5B 1.384(8) . ?
C1A H1AA 0.9500 . ?
C1A C2A 1.419(6) . ?
C1B H1BA 0.9500 . ?
C1B C2B 1.408(8) . ?
F2A C11 1.271(4) . ?
F2B C11 1.395(6) . ?
O2 C10 1.235(3) . ?
N2A C5A 1.367(6) . ?
N2A C8A 1.306(6) . ?
N2B C5B 1.351(7) . ?
N2B C8B 1.340(6) . ?
C2A H2A 0.9500 . ?
C2A C3A 1.363(6) . ?
C2B H2B 0.9500 . ?
C2B C3B 1.361(8) . ?
F3A C11 1.368(8) . ?
F3B C11 1.268(8) . ?
O3 C10 1.226(3) . ?
C3A H3A 0.9500 . ?
C3A C4A 1.408(6) . ?
C3B H3B 0.9500 . ?
C3B C4B 1.401(7) . ?
C4A C5A 1.420(6) . ?
C4A C6A 1.405(6) . ?
C4B C5B 1.425(7) . ?
C4B C6B 1.402(8) . ?
C6A H6A 0.9500 . ?
C6A C7A 1.387(6) . ?
C6B H6B 0.9500 . ?
C6B C7B 1.381(7) . ?
C7A H7A 0.9500 . ?
C7A C8A 1.400(6) . ?
C7B H7B 0.9500 . ?
C7B C8B 1.410(7) . ?
C8A C9A 1.506(6) . ?
C8B C9B 1.485(7) . ?
C9A H9AA 0.9800 . ?
C9A H9AB 0.9800 . ?
C9A H9AC 0.9800 . ?
C9B H9BA 0.9800 . ?
C9B H9BB 0.9800 . ?
C9B H9BC 0.9800 . ?
C10 C11 1.548(3) . ?
C12 H12 0.9500 . ?
C12 C13 1.383(4) . ?
C12 C14 1.378(5) 2_765 ?
C13 H13 0.9500 . ?
C13 C14 1.378(4) . ?
C14 H14 0.9500 . ?

loop_
_geom_torsion_atom_site_label_1
_geom_torsion_atom_site_label_2
_geom_torsion_atom_site_label_3
_geom_torsion_atom_site_label_4
_geom_torsion
_geom_torsion_site_symmetry_1
_geom_torsion_site_symmetry_2
_geom_torsion_site_symmetry_3
_geom_torsion_site_symmetry_4
_geom_torsion_publ_flag
Ni1 N1A C1A C2A -170.4(4) . . . . ?
Ni1 N1A C5A N2A -13.7(7) . . . . ?
Ni1 N1A C5A C4A 166.8(4) . . . . ?
Ni1 N1B C1B C2B -167.8(5) . . . . ?
Ni1 N1B C5B N2B -15.1(7) . . . . ?
Ni1 N1B C5B C4B 165.0(4) . . . . ?
Ni1 O2 C10 O3 23.1(3) . . . . ?
Ni1 O2 C10 C11 -158.11(13) . . . . ?
N1A C1A C2A C3A 0.8(7) . . . . ?
N1B C1B C2B C3B 1.0(8) . . . . ?
C1A N1A C5A N2A 174.5(5) . . . . ?
C1A N1A C5A C4A -5.1(8) . . . . ?
C1A C2A C3A C4A -1.9(6) . . . . ?
C1B N1B C5B N2B 175.8(5) . . . . ?
C1B N1B C5B C4B -4.1(8) . . . . ?
C1B C2B C3B C4B -2.1(7) . . . . ?
O2 C10 C11 F1A -108.5(6) . . . . ?
O2 C10 C11 F1B -85.8(7) . . . . ?
O2 C10 C11 F2A 126.0(3) . . . . ?
O2 C10 C11 F2B 160.9(5) . . . . ?
O2 C10 C11 F3A 9.3(4) . . . . ?
O2 C10 C11 F3B 37.3(5) . . . . ?
C2A C3A C4A C5A -0.3(6) . . . . ?
C2A C3A C4A C6A -179.3(4) . . . . ?
C2B C3B C4B C5B 0.2(7) . . . . ?
C2B C3B C4B C6B -179.1(5) . . . . ?
O3 C10 C11 F1A 70.5(6) . . . . ?
O3 C10 C11 F1B 93.2(7) . . . . ?
O3 C10 C11 F2A -55.0(4) . . . . ?
O3 C10 C11 F2B -20.1(5) . . . . ?
O3 C10 C11 F3A -171.7(4) . . . . ?
O3 C10 C11 F3B -143.7(5) . . . . ?
C3A C4A C5A N1A 4.0(7) . . . . ?
C3A C4A C5A N2A -175.5(4) . . . . ?
C3A C4A C6A C7A 176.8(4) . . . . ?
C3B C4B C5B N1B 3.0(7) . . . . ?
C3B C4B C5B N2B -176.9(4) . . . . ?
C3B C4B C6B C7B 179.1(5) . . . . ?
C4A C6A C7A C8A -0.1(6) . . . . ?
C4B C6B C7B C8B -1.6(7) . . . . ?
C5A N1A C1A C2A 2.7(8) . . . . ?
C5A N2A C8A C7A 0.0(6) . . . . ?
C5A N2A C8A C9A 178.9(4) . . . . ?
C5A C4A C6A C7A -2.2(6) . . . . ?
C5B N1B C1B C2B 2.1(9) . . . . ?
C5B N2B C8B C7B 0.7(7) . . . . ?
C5B N2B C8B C9B -177.9(4) . . . . ?
C5B C4B C6B C7B -0.2(7) . . . . ?
C6A C4A C5A N1A -176.9(5) . . . . ?
C6A C4A C5A N2A 3.6(6) . . . . ?
C6A C7A C8A N2A 1.2(7) . . . . ?
C6A C7A C8A C9A -177.6(4) . . . . ?
C6B C4B C5B N1B -177.8(5) . . . . ?
C6B C4B C5B N2B 2.4(7) . . . . ?
C6B C7B C8B N2B 1.4(7) . . . . ?
C6B C7B C8B C9B -180.0(5) . . . . ?
C8A N2A C5A N1A 178.0(4) . . . . ?
C8A N2A C5A C4A -2.5(6) . . . . ?
C8B N2B C5B N1B 177.5(5) . . . . ?
C8B N2B C5B C4B -2.6(7) . . . . ?
C12 C13 C14 C12 0.4(5) . . . 2_765 ?
C14 C12 C13 C14 -0.4(5) 2_765 . . . ?
